data_1528496
loop_
_publ_author_name
'Foo, M.L.'
'Huang, Q.'
'Lynn, J.W.'
'Lee, W.-L.'
'Klimczuk, T.'
'Cava, R.J.'
'Hagemann, I.S.'
'Ong, N.P.'

_publ_section_title
;
 Synthesis, structure and physical properties of Ru ferrites: Ba M Ru5 O11
 (M= Li and Cu) and Ba M'2 Ru4 O11 (M'= Mn, Fe and Co)
;
_journal_name_full 'Journal of Solid State Chemistry'
_journal_page_first 563
_journal_page_last 572
_journal_volume 179
_journal_year 2006
_chemical_formula_sum 'Ba Mn2 O11 Ru4'
_chemical_name_systematic 'Ba (Mn2 Ru4 O11)'
_space_group_IT_number 194
_symmetry_space_group_name_Hall '-P 6c 2c'
_symmetry_space_group_name_H-M 'P 63/m m c'
_cell_angle_alpha 90
_cell_angle_beta 90
_cell_angle_gamma 120
_cell_formula_units_Z 2
_cell_length_a 5.8808
_cell_length_b 5.8808
_cell_length_c 13.533
_cell_volume 405.320
_citation_journal_id_ASTM JSSCBI
_cod_data_source_file Foo_JSSCBI_2006_936.cif
_cod_data_source_block Ba1Mn2O11Ru4
_cod_original_cell_volume 405.3195
_cod_original_formula_sum 'Ba1 Mn2 O11 Ru4'
_cod_database_code 1528496

loop_
_symmetry_equiv_pos_as_xyz
x,y,z
x-y,x,z+1/2
-y,x-y,z
-x,-y,z+1/2
-x+y,-x,z
y,-x+y,z+1/2
-y,-x,-z+1/2
x-y,-y,-z
x,x-y,-z+1/2
y,x,-z
-x+y,y,-z+1/2
-x,-x+y,-z
-x,-y,-z
-x+y,-x,-z-1/2
y,-x+y,-z
x,y,-z-1/2
x-y,x,-z
-y,x-y,-z-1/2
y,x,z-1/2
-x+y,y,z
-x,-x+y,z-1/2
-y,-x,z
x-y,-y,z-1/2
x,x-y,z

loop_
_atom_site_label
_atom_site_type_symbol
_atom_site_fract_x
_atom_site_fract_y
_atom_site_fract_z
_atom_site_occupancy
_atom_site_U_iso_or_equiv
Ru1 Ru+3 0 0 0.1487 0.824 0.0
Ru3 Ru+3 0.33333 0.66667 0.75 0.013 0.0
O3 O-2 0.33333 0.66667 0.5818 1 0.0
O1 O-2 0.1708 0.3416 0.0805 1 0.0
Ba1 Ba+2 0.33333 0.66667 0.25 1 0.0
Mn1 Mn+3 0 0 0.1487 0.176 0.0
Ru2 Ru+3 0.5 0 0 0.78 0.0
Mn3 Mn+3 0.33333 0.66667 0.75 0.987 0.0
Mn2 Mn+3 0.5 0 0 0.22 0.0
O2 O-2 0.8538 0.7076 0.25 1 0.0
